data_7203289
loop_
_publ_author_name
'Holmes, Kathryn E.'
'Kelly, Paul F.'
'Dale, Sophie H.'
'Elsegood, Mark R. J.'

_publ_section_title
;
 New observations of structural diversity in copper(ii) complexes of
 diphenylsulfimide
;
_journal_issue 5
_journal_name_full CrystEngComm
_journal_page_first 391
_journal_paper_doi 10.1039/b601230b
_journal_volume 8
_journal_year 2006
_chemical_formula_sum 'C48 H44 Cl2 Cu N4 O8 S4'
_chemical_formula_weight 1067.55
_chemical_name_systematic
;
?
;
_space_group_IT_number 15
_symmetry_cell_setting monoclinic
_symmetry_space_group_name_Hall '-C 2yc'
_symmetry_space_group_name_H-M 'C 1 2/c 1'
_atom_sites_solution_hydrogens 'geom except NH coords freely refined'
_atom_sites_solution_primary heavy
_atom_sites_solution_secondary difmap
_audit_creation_method SHELXL-97
_cell_angle_alpha 90.00
_cell_angle_beta 103.157(2)
_cell_angle_gamma 90.00
_cell_formula_units_Z 4
_cell_length_a 17.1827(7)
_cell_length_b 20.0047(9)
_cell_length_c 14.4205(6)
_cell_measurement_reflns_used 10767
_cell_measurement_temperature 150(2)
_cell_measurement_theta_max 28.77
_cell_measurement_theta_min 2.33
_cell_volume 4826.7(4)
_computing_cell_refinement 'Bruker SAINT'
_computing_data_collection 'Bruker SMART'
_computing_data_reduction 'Bruker SAINT'
_computing_molecular_graphics 'Bruker SHELXTL'
_computing_publication_material 'Bruker SHELXTL and local programs'
_computing_structure_refinement 'Bruker SHELXTL'
_computing_structure_solution 'Bruker SHELXTL'
_diffrn_ambient_temperature 150(2)
_diffrn_measured_fraction_theta_full 1.000
_diffrn_measured_fraction_theta_max 0.912
_diffrn_measurement_device_type 'Bruker SMART 1000 CCD diffractometer'
_diffrn_measurement_method '\w rotation with narrow frames'
_diffrn_radiation_monochromator graphite
_diffrn_radiation_source 'sealed tube'
_diffrn_radiation_type MoK\a
_diffrn_radiation_wavelength 0.71073
_diffrn_reflns_av_R_equivalents 0.0186
_diffrn_reflns_av_sigmaI/netI 0.0200
_diffrn_reflns_limit_h_max 21
_diffrn_reflns_limit_h_min -22
_diffrn_reflns_limit_k_max 26
_diffrn_reflns_limit_k_min -26
_diffrn_reflns_limit_l_max 18
_diffrn_reflns_limit_l_min -18
_diffrn_reflns_number 21218
_diffrn_reflns_theta_full 26.00
_diffrn_reflns_theta_max 29.01
_diffrn_reflns_theta_min 1.59
_diffrn_standards_decay_% 0
_diffrn_standards_number 0
_exptl_absorpt_coefficient_mu 0.794
_exptl_absorpt_correction_T_max 0.785
_exptl_absorpt_correction_T_min 0.732
_exptl_absorpt_correction_type multi-scan
_exptl_crystal_colour 'dark blue'
_exptl_crystal_density_diffrn 1.469
_exptl_crystal_density_method 'not measured'
_exptl_crystal_description block
_exptl_crystal_F_000 2204
_exptl_crystal_size_max 0.42
_exptl_crystal_size_mid 0.37
_exptl_crystal_size_min 0.32
_refine_diff_density_max 0.352
_refine_diff_density_min -0.387
_refine_diff_density_rms 0.055
_refine_ls_extinction_method none
_refine_ls_goodness_of_fit_ref 1.032
_refine_ls_hydrogen_treatment mixed
_refine_ls_matrix_type full
_refine_ls_number_parameters 309
_refine_ls_number_reflns 5864
_refine_ls_number_restraints 0
_refine_ls_restrained_S_all 1.032
_refine_ls_R_factor_all 0.0404
_refine_ls_R_factor_gt 0.0300
_refine_ls_shift/su_max 0.002
_refine_ls_shift/su_mean 0.000
_refine_ls_structure_factor_coef Fsqd
_refine_ls_weighting_details 'calc w=1/[\s^2^(Fo^2^)+(0.0367P)^2^+5.3645P] where P=(Fo^2^+2Fc^2^)/3'
_refine_ls_weighting_scheme calc
_refine_ls_wR_factor_gt 0.0736
_refine_ls_wR_factor_ref 0.0796
_reflns_number_gt 4862
_reflns_number_total 5864
_reflns_threshold_expression I>2\s(I)
_cod_data_source_file b601230b.txt
_cod_data_source_block (4)
_cod_original_sg_symbol_H-M C2/c
_cod_database_code 7203289

loop_
_symmetry_equiv_pos_as_xyz
'x, y, z'
'-x, y, -z+1/2'
'x+1/2, y+1/2, z'
'-x+1/2, y+1/2, -z+1/2'
'-x, -y, -z'
'x, -y, z-1/2'
'-x+1/2, -y+1/2, -z'
'x+1/2, -y+1/2, z-1/2'

loop_
_atom_site_label
_atom_site_type_symbol
_atom_site_fract_x
_atom_site_fract_y
_atom_site_fract_z
_atom_site_U_iso_or_equiv
_atom_site_adp_type
_atom_site_occupancy
_atom_site_symmetry_multiplicity
_atom_site_calc_flag
_atom_site_refinement_flags
_atom_site_disorder_assembly
_atom_site_disorder_group
Cu1 Cu 0.5000 0.684562(12) 0.2500 0.01834(7) Uani 1 2 d S . .
N1 N 0.43572(9) 0.61956(7) 0.16343(10) 0.0273(3) Uani 1 1 d . . .
H1A H 0.4121(13) 0.6297(11) 0.1125(16) 0.041 Uiso 1 1 d . . .
S1 S 0.40384(2) 0.551153(19) 0.19748(3) 0.02078(9) Uani 1 1 d . . .
C1 C 0.29798(10) 0.55801(8) 0.19033(11) 0.0236(3) Uani 1 1 d . . .
C2 C 0.26097(11) 0.61959(9) 0.17535(14) 0.0351(4) Uani 1 1 d . . .
H2 H 0.2897 0.6581 0.1638 0.042 Uiso 1 1 calc R . .
C3 C 0.18058(13) 0.62407(11) 0.17759(17) 0.0459(5) Uani 1 1 d . . .
H3 H 0.1540 0.6659 0.1664 0.055 Uiso 1 1 calc R . .
C4 C 0.13921(12) 0.56842(11) 0.19583(15) 0.0406(5) Uani 1 1 d . . .
H4 H 0.0843 0.5720 0.1970 0.049 Uiso 1 1 calc R . .
C5 C 0.17749(11) 0.50755(10) 0.21235(14) 0.0356(4) Uani 1 1 d . . .
H5 H 0.1490 0.4694 0.2257 0.043 Uiso 1 1 calc R . .
C6 C 0.25717(10) 0.50164(9) 0.20967(12) 0.0294(4) Uani 1 1 d . . .
H6 H 0.2836 0.4597 0.2209 0.035 Uiso 1 1 calc R . .
C7 C 0.40537(9) 0.48788(8) 0.11047(11) 0.0223(3) Uani 1 1 d . . .
C8 C 0.42118(11) 0.42306(9) 0.14342(15) 0.0331(4) Uani 1 1 d . . .
H8 H 0.4288 0.4131 0.2093 0.040 Uiso 1 1 calc R . .
C9 C 0.42557(12) 0.37297(10) 0.07799(19) 0.0468(6) Uani 1 1 d . . .
H9 H 0.4363 0.3282 0.0990 0.056 Uiso 1 1 calc R . .
C10 C 0.41447(13) 0.38804(12) -0.01683(19) 0.0535(7) Uani 1 1 d . . .
H10 H 0.4173 0.3536 -0.0613 0.064 Uiso 1 1 calc R . .
C11 C 0.39919(14) 0.45292(14) -0.04807(16) 0.0533(6) Uani 1 1 d . . .
H11 H 0.3915 0.4627 -0.1140 0.064 Uiso 1 1 calc R . .
C12 C 0.39491(11) 0.50398(11) 0.01557(13) 0.0348(4) Uani 1 1 d . . .
H12 H 0.3851 0.5488 -0.0057 0.042 Uiso 1 1 calc R . .
N2 N 0.51765(9) 0.74866(7) 0.35484(10) 0.0271(3) Uani 1 1 d . . .
H2A H 0.5431(13) 0.7398(11) 0.4066(16) 0.041 Uiso 1 1 d . . .
S2 S 0.47688(2) 0.820611(19) 0.35107(3) 0.02267(9) Uani 1 1 d . . .
C13 C 0.42023(10) 0.82468(8) 0.44048(12) 0.0248(3) Uani 1 1 d . . .
C14 C 0.45549(12) 0.81440(8) 0.53570(13) 0.0301(4) Uani 1 1 d . . .
H14 H 0.5116 0.8080 0.5559 0.036 Uiso 1 1 calc R . .
C15 C 0.40744(14) 0.81361(9) 0.60121(15) 0.0401(5) Uani 1 1 d . . .
H15 H 0.4304 0.8059 0.6667 0.048 Uiso 1 1 calc R . .
C16 C 0.32609(15) 0.82407(11) 0.57089(19) 0.0521(6) Uani 1 1 d . . .
H16 H 0.2935 0.8240 0.6160 0.063 Uiso 1 1 calc R . .
C17 C 0.29207(13) 0.83446(13) 0.4769(2) 0.0551(6) Uani 1 1 d . . .
H17 H 0.2361 0.8418 0.4575 0.066 Uiso 1 1 calc R . .
C18 C 0.33837(11) 0.83450(10) 0.40898(16) 0.0395(5) Uani 1 1 d . . .
H18 H 0.3147 0.8410 0.3434 0.047 Uiso 1 1 calc R . .
C19 C 0.55358(10) 0.88105(8) 0.39547(11) 0.0235(3) Uani 1 1 d . . .
C20 C 0.63295(11) 0.86344(9) 0.40860(13) 0.0311(4) Uani 1 1 d . . .
H20 H 0.6477 0.8187 0.3987 0.037 Uiso 1 1 calc R . .
C21 C 0.69121(11) 0.91243(10) 0.43667(14) 0.0368(4) Uani 1 1 d . . .
H21 H 0.7461 0.9008 0.4471 0.044 Uiso 1 1 calc R . .
C22 C 0.66981(12) 0.97764(10) 0.44940(13) 0.0342(4) Uani 1 1 d . . .
H22 H 0.7099 1.0107 0.4683 0.041 Uiso 1 1 calc R . .
C23 C 0.59005(12) 0.99489(9) 0.43468(14) 0.0351(4) Uani 1 1 d . . .
H23 H 0.5755 1.0399 0.4432 0.042 Uiso 1 1 calc R . .
C24 C 0.53126(11) 0.94671(8) 0.40757(14) 0.0310(4) Uani 1 1 d . . .
H24 H 0.4764 0.9584 0.3974 0.037 Uiso 1 1 calc R . .
Cl1 Cl 0.64416(3) 0.68553(2) 0.64093(3) 0.02856(10) Uani 1 1 d . . .
O1 O 0.63838(11) 0.61549(7) 0.65826(12) 0.0539(4) Uani 1 1 d . . .
O2 O 0.62617(10) 0.69575(8) 0.53946(10) 0.0486(4) Uani 1 1 d . . .
O3 O 0.72356(9) 0.70819(9) 0.68096(12) 0.0582(5) Uani 1 1 d . . .
O4 O 0.58820(8) 0.72167(7) 0.68198(11) 0.0420(3) Uani 1 1 d . . .

loop_
_atom_site_aniso_label
_atom_site_aniso_U_11
_atom_site_aniso_U_22
_atom_site_aniso_U_33
_atom_site_aniso_U_23
_atom_site_aniso_U_13
_atom_site_aniso_U_12
Cu1 0.02127(14) 0.01494(13) 0.01813(13) 0.000 0.00308(10) 0.000
N1 0.0356(8) 0.0211(7) 0.0212(7) 0.0036(5) -0.0021(6) -0.0084(6)
S1 0.02459(19) 0.01822(18) 0.01801(18) 0.00042(14) 0.00166(14) -0.00239(14)
C1 0.0250(8) 0.0255(8) 0.0188(7) -0.0032(6) 0.0018(6) 0.0005(6)
C2 0.0361(10) 0.0238(9) 0.0444(11) -0.0037(8) 0.0071(8) 0.0032(7)
C3 0.0398(11) 0.0355(11) 0.0608(14) -0.0093(10) 0.0083(10) 0.0139(9)
C4 0.0303(10) 0.0488(12) 0.0432(11) -0.0099(9) 0.0093(8) 0.0043(9)
C5 0.0295(9) 0.0430(11) 0.0342(10) -0.0005(8) 0.0073(8) -0.0046(8)
C6 0.0286(9) 0.0284(9) 0.0301(9) 0.0031(7) 0.0046(7) 0.0010(7)
C7 0.0190(7) 0.0228(8) 0.0246(8) -0.0044(6) 0.0040(6) -0.0019(6)
C8 0.0315(9) 0.0228(8) 0.0442(11) -0.0015(7) 0.0067(8) -0.0012(7)
C9 0.0328(10) 0.0276(10) 0.0801(17) -0.0178(10) 0.0132(10) 0.0004(8)
C10 0.0374(11) 0.0567(15) 0.0711(17) -0.0400(13) 0.0224(11) -0.0053(10)
C11 0.0543(14) 0.0767(18) 0.0328(11) -0.0213(11) 0.0181(10) -0.0035(12)
C12 0.0365(10) 0.0430(11) 0.0254(9) -0.0026(8) 0.0083(8) 0.0017(8)
N2 0.0389(8) 0.0194(7) 0.0200(7) -0.0022(5) 0.0002(6) 0.0080(6)
S2 0.0275(2) 0.01802(19) 0.02048(19) -0.00101(14) 0.00130(15) 0.00345(15)
C13 0.0266(8) 0.0171(7) 0.0311(9) -0.0028(6) 0.0072(7) 0.0002(6)
C14 0.0358(9) 0.0238(8) 0.0314(9) -0.0006(7) 0.0094(8) 0.0026(7)
C15 0.0590(13) 0.0285(10) 0.0378(11) -0.0025(8) 0.0216(10) -0.0033(9)
C16 0.0544(14) 0.0450(13) 0.0695(17) -0.0115(11) 0.0406(13) -0.0110(10)
C17 0.0289(10) 0.0599(15) 0.0806(18) -0.0138(13) 0.0213(11) -0.0048(10)
C18 0.0280(9) 0.0383(11) 0.0499(12) -0.0050(9) 0.0041(8) 0.0002(8)
C19 0.0286(8) 0.0214(8) 0.0207(8) -0.0010(6) 0.0057(6) 0.0002(6)
C20 0.0321(9) 0.0273(9) 0.0344(9) -0.0057(7) 0.0085(7) 0.0042(7)
C21 0.0281(9) 0.0413(11) 0.0424(11) -0.0072(9) 0.0107(8) -0.0009(8)
C22 0.0368(10) 0.0349(10) 0.0329(10) -0.0057(8) 0.0123(8) -0.0095(8)
C23 0.0425(11) 0.0214(9) 0.0425(11) -0.0046(7) 0.0122(9) -0.0023(8)
C24 0.0315(9) 0.0216(8) 0.0395(10) -0.0020(7) 0.0072(8) 0.0033(7)
Cl1 0.0317(2) 0.0277(2) 0.0239(2) 0.00058(15) 0.00154(16) 0.00719(16)
O1 0.0849(12) 0.0295(8) 0.0536(10) 0.0113(7) 0.0289(9) 0.0160(8)
O2 0.0603(10) 0.0549(9) 0.0269(7) 0.0116(6) 0.0020(7) 0.0095(8)
O3 0.0297(8) 0.0768(12) 0.0614(11) -0.0272(9) -0.0032(7) 0.0056(8)
O4 0.0387(8) 0.0373(8) 0.0522(9) -0.0087(6) 0.0148(7) 0.0064(6)

loop_
_atom_type_symbol
_atom_type_description
_atom_type_scat_dispersion_real
_atom_type_scat_dispersion_imag
_atom_type_scat_source
C C 0.0033 0.0016 'International Tables Vol C Tables 4.2.6.8 and 6.1.1.4'
H H 0.0000 0.0000 'International Tables Vol C Tables 4.2.6.8 and 6.1.1.4'
N N 0.0061 0.0033 'International Tables Vol C Tables 4.2.6.8 and 6.1.1.4'
O O 0.0106 0.0060 'International Tables Vol C Tables 4.2.6.8 and 6.1.1.4'
S S 0.1246 0.1234 'International Tables Vol C Tables 4.2.6.8 and 6.1.1.4'
Cl Cl 0.1484 0.1585 'International Tables Vol C Tables 4.2.6.8 and 6.1.1.4'
Cu Cu 0.3201 1.2651 'International Tables Vol C Tables 4.2.6.8 and 6.1.1.4'

loop_
_geom_angle_atom_site_label_1
_geom_angle_atom_site_label_2
_geom_angle_atom_site_label_3
_geom_angle
_geom_angle_site_symmetry_1
_geom_angle_site_symmetry_3
_geom_angle_publ_flag
N2 Cu1 N2 97.91(9) . 2_655 ?
N2 Cu1 N1 153.44(7) . . ?
N2 Cu1 N1 88.68(6) 2_655 . ?
N2 Cu1 N1 88.68(6) . 2_655 ?
N2 Cu1 N1 153.44(7) 2_655 2_655 ?
N1 Cu1 N1 96.87(9) . 2_655 ?
S1 N1 Cu1 123.87(9) . . ?
N1 S1 C7 109.34(8) . . ?
N1 S1 C1 109.29(8) . . ?
C7 S1 C1 100.93(7) . . ?
C2 C1 C6 121.34(16) . . ?
C2 C1 S1 119.97(13) . . ?
C6 C1 S1 118.38(13) . . ?
C1 C2 C3 118.55(18) . . ?
C4 C3 C2 120.69(19) . . ?
C3 C4 C5 119.99(18) . . ?
C4 C5 C6 120.46(18) . . ?
C5 C6 C1 118.96(17) . . ?
C12 C7 C8 122.02(17) . . ?
C12 C7 S1 120.84(14) . . ?
C8 C7 S1 117.06(13) . . ?
C7 C8 C9 118.6(2) . . ?
C10 C9 C8 120.1(2) . . ?
C9 C10 C11 120.38(19) . . ?
C10 C11 C12 120.8(2) . . ?
C7 C12 C11 118.1(2) . . ?
S2 N2 Cu1 125.18(9) . . ?
N2 S2 C13 108.89(8) . . ?
N2 S2 C19 108.32(8) . . ?
C13 S2 C19 100.86(8) . . ?
C14 C13 C18 121.81(18) . . ?
C14 C13 S2 121.47(14) . . ?
C18 C13 S2 116.61(15) . . ?
C13 C14 C15 118.85(19) . . ?
C16 C15 C14 119.9(2) . . ?
C17 C16 C15 120.7(2) . . ?
C16 C17 C18 120.9(2) . . ?
C13 C18 C17 117.8(2) . . ?
C20 C19 C24 121.09(16) . . ?
C20 C19 S2 119.97(13) . . ?
C24 C19 S2 118.67(13) . . ?
C19 C20 C21 118.87(17) . . ?
C22 C21 C20 120.55(18) . . ?
C21 C22 C23 120.06(17) . . ?
C22 C23 C24 120.22(17) . . ?
C23 C24 C19 119.20(17) . . ?
O3 Cl1 O1 109.76(11) . . ?
O3 Cl1 O4 109.97(9) . . ?
O1 Cl1 O4 109.99(9) . . ?
O3 Cl1 O2 109.26(11) . . ?
O1 Cl1 O2 108.01(10) . . ?
O4 Cl1 O2 109.81(9) . . ?

loop_
_geom_bond_atom_site_label_1
_geom_bond_atom_site_label_2
_geom_bond_distance
_geom_bond_site_symmetry_2
_geom_bond_publ_flag
Cu1 N2 1.9527(14) . ?
Cu1 N2 1.9527(14) 2_655 ?
Cu1 N1 1.9600(14) . ?
Cu1 N1 1.9600(14) 2_655 ?
N1 S1 1.5926(14) . ?
S1 C7 1.7866(16) . ?
S1 C1 1.8034(17) . ?
C1 C2 1.381(2) . ?
C1 C6 1.389(2) . ?
C2 C3 1.392(3) . ?
C3 C4 1.378(3) . ?
C4 C5 1.379(3) . ?
C5 C6 1.384(2) . ?
C7 C12 1.377(2) . ?
C7 C8 1.387(2) . ?
C8 C9 1.390(3) . ?
C9 C10 1.370(4) . ?
C10 C11 1.379(4) . ?
C11 C12 1.386(3) . ?
N2 S2 1.5963(14) . ?
S2 C13 1.7855(18) . ?
S2 C19 1.7957(17) . ?
C13 C14 1.384(3) . ?
C13 C18 1.390(2) . ?
C14 C15 1.389(3) . ?
C15 C16 1.382(3) . ?
C16 C17 1.364(4) . ?
C17 C18 1.396(3) . ?
C19 C20 1.379(2) . ?
C19 C24 1.390(2) . ?
C20 C21 1.393(3) . ?
C21 C22 1.379(3) . ?
C22 C23 1.382(3) . ?
C23 C24 1.387(3) . ?
Cl1 O3 1.4288(15) . ?
Cl1 O1 1.4308(15) . ?
Cl1 O4 1.4342(14) . ?
Cl1 O2 1.4396(14) . ?

loop_
_geom_hbond_atom_site_label_D
_geom_hbond_atom_site_label_H
_geom_hbond_atom_site_label_A
_geom_hbond_distance_DH
_geom_hbond_distance_HA
_geom_hbond_distance_DA
_geom_hbond_angle_DHA
_geom_hbond_site_symmetry_A
N1 H1A O2 0.78(2) 2.51(2) 3.255(2) 159(2) 2_655
N2 H2A O2 0.79(2) 2.29(2) 3.070(2) 168(2) .
